data_2225678
loop_
_publ_author_name
'Wang, Chao-Hsiang'
'Liu, Yi-Chang'
'Lin, Chia-Her'
'Ko, Bao-Tsan'

_publ_section_title
;
 (<i>E</i>)-<i>N</i>-{2-[1-(Benzylimino)ethyl]phenyl}benzamide
;
_journal_coeditor_code RK2194
_journal_issue 4
_journal_name_full 'Acta Crystallographica Section E'
_journal_page_first o745
_journal_paper_doi 10.1107/S1600536810007610
_journal_volume 66
_journal_year 2010
_chemical_formula_iupac 'C22 H20 N2 O'
_chemical_formula_moiety 'C22 H20 N2 O'
_chemical_formula_sum 'C22 H20 N2 O'
_chemical_formula_weight 328.40
_chemical_name_systematic
;
(<i>E</i>)-<i>N</i>-{2-[1-(Benzylimino)ethyl]phenyl}benzamide
;
_space_group_IT_number 14
_symmetry_cell_setting monoclinic
_symmetry_space_group_name_Hall '-P 2ybc'
_symmetry_space_group_name_H-M 'P 1 21/c 1'
_atom_sites_solution_hydrogens geom
_atom_sites_solution_primary direct
_atom_sites_solution_secondary difmap
_audit_creation_method SHELXL-97
_cell_angle_alpha 90.00
_cell_angle_beta 114.394(2)
_cell_angle_gamma 90.00
_cell_formula_units_Z 4
_cell_length_a 10.4213(4)
_cell_length_b 17.0799(7)
_cell_length_c 10.8028(5)
_cell_measurement_reflns_used 1657
_cell_measurement_temperature 296(2)
_cell_measurement_theta_max 28.330
_cell_measurement_theta_min 1.66
_cell_volume 1751.18(13)
_computing_cell_refinement '<i>SAINT-Plus</i> (Bruker, 2009)'
_computing_data_collection '<i>APEX2</i> (Bruker, 2009)'
_computing_data_reduction '<i>SAINT-Plus</i> (Bruker, 2009)'
_computing_molecular_graphics '<i>SHELXTL</i> (Sheldrick, 2008)'
_computing_publication_material '<i>SHELXTL</i> (Sheldrick, 2008)'
_computing_structure_refinement '<i>SHELXL97</i> (Sheldrick, 2008)'
_computing_structure_solution '<i>SHELXS97</i> (Sheldrick, 2008)'
_diffrn_ambient_temperature 296(2)
_diffrn_detector_area_resol_mean 8.3333
_diffrn_measured_fraction_theta_full 0.989
_diffrn_measured_fraction_theta_max 0.975
_diffrn_measurement_device_type 'Bruker APEXII CCD'
_diffrn_measurement_method '\f and \w scans'
_diffrn_radiation_monochromator graphite
_diffrn_radiation_source 'fine-focus sealed tube'
_diffrn_radiation_type MoK\a
_diffrn_radiation_wavelength 0.71073
_diffrn_reflns_av_R_equivalents 0.0411
_diffrn_reflns_av_sigmaI/netI 0.0385
_diffrn_reflns_limit_h_max 13
_diffrn_reflns_limit_h_min -13
_diffrn_reflns_limit_k_max 22
_diffrn_reflns_limit_k_min -22
_diffrn_reflns_limit_l_max 11
_diffrn_reflns_limit_l_min -14
_diffrn_reflns_number 20052
_diffrn_reflns_theta_full 25.00
_diffrn_reflns_theta_max 28.34
_diffrn_reflns_theta_min 2.39
_exptl_absorpt_coefficient_mu 0.077
_exptl_absorpt_correction_T_max 0.989
_exptl_absorpt_correction_T_min 0.985
_exptl_absorpt_correction_type multi-scan
_exptl_absorpt_process_details '(<i>SADABS</i>; Bruker, 2009)'
_exptl_crystal_colour colourless
_exptl_crystal_density_diffrn 1.246
_exptl_crystal_density_method 'not measured'
_exptl_crystal_description block
_exptl_crystal_F_000 696
_exptl_crystal_size_max 0.25
_exptl_crystal_size_mid 0.15
_exptl_crystal_size_min 0.15
_refine_diff_density_max 0.195
_refine_diff_density_min -0.168
_refine_ls_extinction_method none
_refine_ls_goodness_of_fit_ref 1.027
_refine_ls_hydrogen_treatment constr
_refine_ls_matrix_type full
_refine_ls_number_parameters 226
_refine_ls_number_reflns 4263
_refine_ls_number_restraints 0
_refine_ls_restrained_S_all 1.027
_refine_ls_R_factor_all 0.1008
_refine_ls_R_factor_gt 0.0531
_refine_ls_shift/su_max 0.000
_refine_ls_shift/su_mean 0.000
_refine_ls_structure_factor_coef Fsqd
_refine_ls_weighting_details 'calc w=1/[\s^2^(Fo^2^)+(0.0710P)^2^+0.1853P] where P=(Fo^2^+2Fc^2^)/3'
_refine_ls_weighting_scheme calc
_refine_ls_wR_factor_gt 0.1345
_refine_ls_wR_factor_ref 0.1609
_reflns_number_gt 2414
_reflns_number_total 4263
_reflns_threshold_expression I>2\s(I)
_cod_data_source_file rk2194.cif
_cod_data_source_block I
_cod_depositor_comments
;
The following automatic conversions were performed:
'_symmetry_cell_setting' value 'Monoclinic' changed to 'monoclinic'
according to '/home/saulius/struct/CIF-dictionaries/cif_core.dic'
dictionary named 'cif_core.dic' version 2.4.1 from 2010-06-29.

Automatic conversion script
Id: cif_fix_enum 1527 2010-12-29 10:47:43Z saulius 
;
_cod_original_sg_symbol_H-M 'P 21/c'
_cod_database_code 2225678
_cod_database_fobs_code 2225678

loop_
_symmetry_equiv_pos_as_xyz
'x, y, z'
'-x, y+1/2, -z+1/2'
'-x, -y, -z'
'x, -y-1/2, z-1/2'

loop_
_atom_site_type_symbol
_atom_site_label
_atom_site_fract_x
_atom_site_fract_y
_atom_site_fract_z
_atom_site_U_iso_or_equiv
_atom_site_adp_type
_atom_site_calc_flag
_atom_site_refinement_flags
_atom_site_occupancy
_atom_site_disorder_assembly
_atom_site_disorder_group
O O1 0.81960(13) 0.10603(8) 0.23208(15) 0.0812(4) Uani d . 1 . .
N N1 0.34187(14) 0.01877(8) 0.15594(15) 0.0574(4) Uani d . 1 . .
N N2 0.60695(13) 0.06148(8) 0.21381(14) 0.0539(4) Uani d . 1 . .
H H2B 0.5180 0.0649 0.1640 0.065 Uiso calc R 1 . .
C C1 0.1425(2) 0.16265(13) 0.0401(2) 0.0861(6) Uani d . 1 . .
H H1A 0.1731 0.1658 0.1339 0.103 Uiso calc R 1 . .
C C2 0.0954(3) 0.22894(14) -0.0374(3) 0.1020(8) Uani d . 1 . .
H H2A 0.0960 0.2765 0.0047 0.122 Uiso calc R 1 . .
C C3 0.0482(2) 0.22600(14) -0.1736(3) 0.0894(7) Uani d . 1 . .
H H3A 0.0147 0.2710 -0.2255 0.107 Uiso calc R 1 . .
C C4 0.0501(2) 0.15672(16) -0.2343(2) 0.0881(7) Uani d . 1 . .
H H4A 0.0183 0.1543 -0.3283 0.106 Uiso calc R 1 . .
C C5 0.09905(19) 0.08970(12) -0.1574(2) 0.0710(5) Uani d . 1 . .
H H5A 0.1006 0.0427 -0.2003 0.085 Uiso calc R 1 . .
C C6 0.14522(16) 0.09148(10) -0.01899(19) 0.0572(4) Uani d . 1 . .
C C7 0.19123(18) 0.01887(11) 0.0651(2) 0.0694(5) Uani d . 1 . .
H H7A 0.1371 0.0135 0.1191 0.083 Uiso calc R 1 . .
H H7B 0.1708 -0.0261 0.0051 0.083 Uiso calc R 1 . .
C C8 0.2975(2) -0.09913(11) 0.2593(2) 0.0810(6) Uani d . 1 . .
H H8A 0.2029 -0.0924 0.1920 0.122 Uiso calc R 1 . .
H H8B 0.2981 -0.0969 0.3484 0.122 Uiso calc R 1 . .
H H8C 0.3330 -0.1490 0.2468 0.122 Uiso calc R 1 . .
C C9 0.38926(17) -0.03509(9) 0.24489(18) 0.0539(4) Uani d . 1 . .
C C10 0.54103(17) -0.03557(9) 0.34125(17) 0.0528(4) Uani d . 1 . .
C C11 0.5834(2) -0.08470(11) 0.4543(2) 0.0687(5) Uani d . 1 . .
H H11A 0.5159 -0.1155 0.4664 0.082 Uiso calc R 1 . .
C C12 0.7205(2) -0.08954(13) 0.5482(2) 0.0807(6) Uani d . 1 . .
H H12A 0.7449 -0.1231 0.6222 0.097 Uiso calc R 1 . .
C C13 0.8209(2) -0.04467(14) 0.5322(2) 0.0804(6) Uani d . 1 . .
H H13A 0.9141 -0.0478 0.5954 0.096 Uiso calc R 1 . .
C C14 0.78470(19) 0.00524(11) 0.4231(2) 0.0684(5) Uani d . 1 . .
H H14A 0.8540 0.0359 0.4139 0.082 Uiso calc R 1 . .
C C15 0.64589(17) 0.01073(9) 0.32591(17) 0.0519(4) Uani d . 1 . .
C C16 0.69092(17) 0.10573(9) 0.17378(18) 0.0551(4) Uani d . 1 . .
C C17 0.61755(17) 0.15684(9) 0.05235(18) 0.0524(4) Uani d . 1 . .
C C18 0.6931(2) 0.21764(12) 0.0312(2) 0.0797(6) Uani d . 1 . .
H H18A 0.7863 0.2253 0.0921 0.096 Uiso calc R 1 . .
C C19 0.6337(3) 0.26723(13) -0.0778(3) 0.0901(7) Uani d . 1 . .
H H19A 0.6864 0.3082 -0.0893 0.108 Uiso calc R 1 . .
C C20 0.4985(2) 0.25675(12) -0.1688(2) 0.0795(6) Uani d . 1 . .
H H20A 0.4584 0.2902 -0.2428 0.095 Uiso calc R 1 . .
C C21 0.4218(2) 0.19642(14) -0.1506(2) 0.0801(6) Uani d . 1 . .
H H21A 0.3294 0.1886 -0.2132 0.096 Uiso calc R 1 . .
C C22 0.48016(18) 0.14713(11) -0.0403(2) 0.0674(5) Uani d . 1 . .
H H22A 0.4262 0.1069 -0.0284 0.081 Uiso calc R 1 . .

loop_
_atom_site_aniso_label
_atom_site_aniso_U_11
_atom_site_aniso_U_22
_atom_site_aniso_U_33
_atom_site_aniso_U_12
_atom_site_aniso_U_13
_atom_site_aniso_U_23
O1 0.0496(7) 0.0893(9) 0.0919(11) -0.0078(6) 0.0164(7) 0.0193(8)
N1 0.0473(7) 0.0614(8) 0.0613(10) 0.0001(6) 0.0202(7) 0.0087(7)
N2 0.0451(7) 0.0590(8) 0.0526(9) -0.0016(6) 0.0151(6) 0.0037(7)
C1 0.1098(18) 0.0804(14) 0.0623(14) 0.0046(12) 0.0295(13) -0.0019(11)
C2 0.124(2) 0.0714(14) 0.107(2) 0.0156(13) 0.0447(17) 0.0016(14)
C3 0.0634(12) 0.0809(15) 0.103(2) 0.0037(10) 0.0141(13) 0.0290(14)
C4 0.0692(13) 0.1176(19) 0.0583(14) -0.0153(12) 0.0071(10) 0.0158(14)
C5 0.0644(11) 0.0801(13) 0.0617(14) -0.0058(9) 0.0193(10) -0.0063(10)
C6 0.0400(8) 0.0653(10) 0.0603(12) -0.0041(7) 0.0146(8) 0.0018(8)
C7 0.0484(10) 0.0723(11) 0.0785(14) -0.0061(8) 0.0172(9) 0.0115(10)
C8 0.0718(12) 0.0674(11) 0.1066(18) 0.0008(9) 0.0396(12) 0.0227(12)
C9 0.0561(10) 0.0506(9) 0.0610(11) 0.0043(7) 0.0304(9) 0.0017(8)
C10 0.0577(10) 0.0524(9) 0.0511(11) 0.0099(7) 0.0252(8) 0.0021(8)
C11 0.0750(12) 0.0710(12) 0.0636(13) 0.0120(9) 0.0322(11) 0.0137(10)
C12 0.0889(15) 0.0903(14) 0.0606(14) 0.0246(12) 0.0286(12) 0.0219(11)
C13 0.0656(12) 0.1040(16) 0.0579(13) 0.0167(11) 0.0117(10) 0.0066(12)
C14 0.0567(11) 0.0828(12) 0.0584(12) 0.0033(9) 0.0165(9) 0.0035(10)
C15 0.0533(9) 0.0550(9) 0.0460(10) 0.0076(7) 0.0191(8) -0.0013(7)
C16 0.0496(9) 0.0519(9) 0.0618(11) -0.0047(7) 0.0211(8) -0.0059(8)
C17 0.0537(9) 0.0488(8) 0.0563(11) -0.0027(7) 0.0244(8) -0.0051(8)
C18 0.0730(13) 0.0726(12) 0.0773(15) -0.0218(10) 0.0149(11) 0.0089(11)
C19 0.0976(17) 0.0733(13) 0.0908(17) -0.0205(12) 0.0303(14) 0.0143(12)
C20 0.0893(15) 0.0771(13) 0.0766(15) 0.0122(11) 0.0388(13) 0.0208(11)
C21 0.0588(11) 0.1083(16) 0.0723(15) 0.0068(11) 0.0261(11) 0.0211(12)
C22 0.0554(10) 0.0817(12) 0.0670(13) -0.0036(9) 0.0273(10) 0.0124(10)

loop_
_atom_type_symbol
_atom_type_description
_atom_type_scat_dispersion_real
_atom_type_scat_dispersion_imag
_atom_type_scat_source
C C 0.0033 0.0016 'International Tables Vol C Tables 4.2.6.8 and 6.1.1.4'
H H 0.0000 0.0000 'International Tables Vol C Tables 4.2.6.8 and 6.1.1.4'
N N 0.0061 0.0033 'International Tables Vol C Tables 4.2.6.8 and 6.1.1.4'
O O 0.0106 0.0060 'International Tables Vol C Tables 4.2.6.8 and 6.1.1.4'

loop_
_geom_angle_atom_site_label_1
_geom_angle_atom_site_label_2
_geom_angle_atom_site_label_3
_geom_angle_site_symmetry_1
_geom_angle_site_symmetry_3
_geom_angle
_geom_angle_publ_flag
C9 N1 C7 . . 118.67(14) ?
C16 N2 C15 . . 128.61(14) ?
C16 N2 H2B . . 115.7 ?
C15 N2 H2B . . 115.7 ?
C2 C1 C6 . . 121.0(2) ?
C2 C1 H1A . . 119.5 ?
C6 C1 H1A . . 119.5 ?
C3 C2 C1 . . 120.9(2) ?
C3 C2 H2A . . 119.6 ?
C1 C2 H2A . . 119.6 ?
C2 C3 C4 . . 119.3(2) ?
C2 C3 H3A . . 120.3 ?
C4 C3 H3A . . 120.3 ?
C3 C4 C5 . . 120.4(2) ?
C3 C4 H4A . . 119.8 ?
C5 C4 H4A . . 119.8 ?
C6 C5 C4 . . 121.0(2) ?
C6 C5 H5A . . 119.5 ?
C4 C5 H5A . . 119.5 ?
C5 C6 C1 . . 117.39(18) ?
C5 C6 C7 . . 121.67(18) ?
C1 C6 C7 . . 120.88(19) ?
N1 C7 C6 . . 113.17(14) ?
N1 C7 H7A . . 108.9 ?
C6 C7 H7A . . 108.9 ?
N1 C7 H7B . . 108.9 ?
C6 C7 H7B . . 108.9 ?
H7A C7 H7B . . 107.8 ?
C9 C8 H8A . . 109.5 ?
C9 C8 H8B . . 109.5 ?
H8A C8 H8B . . 109.5 ?
C9 C8 H8C . . 109.5 ?
H8A C8 H8C . . 109.5 ?
H8B C8 H8C . . 109.5 ?
N1 C9 C10 . . 119.97(14) ?
N1 C9 C8 . . 122.63(16) ?
C10 C9 C8 . . 117.40(15) ?
C11 C10 C15 . . 117.31(16) ?
C11 C10 C9 . . 118.39(15) ?
C15 C10 C9 . . 124.30(15) ?
C12 C11 C10 . . 122.73(18) ?
C12 C11 H11A . . 118.6 ?
C10 C11 H11A . . 118.6 ?
C13 C12 C11 . . 119.44(19) ?
C13 C12 H12A . . 120.3 ?
C11 C12 H12A . . 120.3 ?
C12 C13 C14 . . 120.24(19) ?
C12 C13 H13A . . 119.9 ?
C14 C13 H13A . . 119.9 ?
C13 C14 C15 . . 121.23(18) ?
C13 C14 H14A . . 119.4 ?
C15 C14 H14A . . 119.4 ?
C14 C15 N2 . . 122.02(15) ?
C14 C15 C10 . . 119.03(16) ?
N2 C15 C10 . . 118.95(14) ?
O1 C16 N2 . . 123.57(16) ?
O1 C16 C17 . . 120.22(15) ?
N2 C16 C17 . . 116.21(14) ?
C22 C17 C18 . . 117.66(17) ?
C22 C17 C16 . . 124.64(15) ?
C18 C17 C16 . . 117.69(16) ?
C19 C18 C17 . . 121.37(19) ?
C19 C18 H18A . . 119.3 ?
C17 C18 H18A . . 119.3 ?
C20 C19 C18 . . 120.40(19) ?
C20 C19 H19A . . 119.8 ?
C18 C19 H19A . . 119.8 ?
C19 C20 C21 . . 119.3(2) ?
C19 C20 H20A . . 120.4 ?
C21 C20 H20A . . 120.4 ?
C20 C21 C22 . . 120.6(2) ?
C20 C21 H21A . . 119.7 ?
C22 C21 H21A . . 119.7 ?
C17 C22 C21 . . 120.66(17) ?
C17 C22 H22A . . 119.7 ?
C21 C22 H22A . . 119.7 ?

loop_
_geom_bond_atom_site_label_1
_geom_bond_atom_site_label_2
_geom_bond_site_symmetry_2
_geom_bond_distance
_geom_bond_publ_flag
O1 C16 . 1.2237(19) ?
N1 C9 . 1.273(2) ?
N1 C7 . 1.468(2) ?
N2 C16 . 1.355(2) ?
N2 C15 . 1.406(2) ?
N2 H2B . 0.8600 ?
C1 C2 . 1.373(3) ?
C1 C6 . 1.379(3) ?
C1 H1A . 0.9300 ?
C2 C3 . 1.346(3) ?
C2 H2A . 0.9300 ?
C3 C4 . 1.357(3) ?
C3 H3A . 0.9300 ?
C4 C5 . 1.382(3) ?
C4 H4A . 0.9300 ?
C5 C6 . 1.369(3) ?
C5 H5A . 0.9300 ?
C6 C7 . 1.494(2) ?
C7 H7A . 0.9700 ?
C7 H7B . 0.9700 ?
C8 C9 . 1.503(2) ?
C8 H8A . 0.9600 ?
C8 H8B . 0.9600 ?
C8 H8C . 0.9600 ?
C9 C10 . 1.492(2) ?
C10 C11 . 1.394(2) ?
C10 C15 . 1.413(2) ?
C11 C12 . 1.371(3) ?
C11 H11A . 0.9300 ?
C12 C13 . 1.364(3) ?
C12 H12A . 0.9300 ?
C13 C14 . 1.375(3) ?
C13 H13A . 0.9300 ?
C14 C15 . 1.396(2) ?
C14 H14A . 0.9300 ?
C16 C17 . 1.496(2) ?
C17 C22 . 1.377(2) ?
C17 C18 . 1.378(2) ?
C18 C19 . 1.373(3) ?
C18 H18A . 0.9300 ?
C19 C20 . 1.356(3) ?
C19 H19A . 0.9300 ?
C20 C21 . 1.367(3) ?
C20 H20A . 0.9300 ?
C21 C22 . 1.378(3) ?
C21 H21A . 0.9300 ?
C22 H22A . 0.9300 ?

loop_
_geom_hbond_atom_site_label_D
_geom_hbond_atom_site_label_H
_geom_hbond_atom_site_label_A
_geom_hbond_site_symmetry_A
_geom_hbond_distance_DH
_geom_hbond_distance_HA
_geom_hbond_distance_DA
_geom_hbond_angle_DHA
N2 H2B N1 . 0.86 1.966 2.670(2) 138

loop_
_geom_torsion_atom_site_label_1
_geom_torsion_atom_site_label_2
_geom_torsion_atom_site_label_3
_geom_torsion_atom_site_label_4
_geom_torsion_site_symmetry_1
_geom_torsion_site_symmetry_2
_geom_torsion_site_symmetry_3
_geom_torsion_site_symmetry_4
_geom_torsion
_geom_torsion_publ_flag
C6 C1 C2 C3 . . . . 1.1(4) ?
C1 C2 C3 C4 . . . . -1.3(4) ?
C2 C3 C4 C5 . . . . 0.4(3) ?
C3 C4 C5 C6 . . . . 0.6(3) ?
C4 C5 C6 C1 . . . . -0.8(3) ?
C4 C5 C6 C7 . . . . 176.70(17) ?
C2 C1 C6 C5 . . . . -0.1(3) ?
C2 C1 C6 C7 . . . . -177.6(2) ?
C9 N1 C7 C6 . . . . 170.89(16) ?
C5 C6 C7 N1 . . . . 114.16(19) ?
C1 C6 C7 N1 . . . . -68.4(2) ?
C7 N1 C9 C10 . . . . -178.33(15) ?
C7 N1 C9 C8 . . . . 0.8(3) ?
N1 C9 C10 C11 . . . . 166.75(16) ?
C8 C9 C10 C11 . . . . -12.5(2) ?
N1 C9 C10 C15 . . . . -13.2(2) ?
C8 C9 C10 C15 . . . . 167.56(16) ?
C15 C10 C11 C12 . . . . -0.3(3) ?
C9 C10 C11 C12 . . . . 179.70(17) ?
C10 C11 C12 C13 . . . . 0.2(3) ?
C11 C12 C13 C14 . . . . 0.3(3) ?
C12 C13 C14 C15 . . . . -0.7(3) ?
C13 C14 C15 N2 . . . . 179.93(17) ?
C13 C14 C15 C10 . . . . 0.5(3) ?
C16 N2 C15 C14 . . . . 6.6(3) ?
C16 N2 C15 C10 . . . . -174.05(15) ?
C11 C10 C15 C14 . . . . -0.1(2) ?
C9 C10 C15 C14 . . . . 179.92(15) ?
C11 C10 C15 N2 . . . . -179.47(14) ?
C9 C10 C15 N2 . . . . 0.5(2) ?
C15 N2 C16 O1 . . . . 1.6(3) ?
C15 N2 C16 C17 . . . . -177.54(14) ?
O1 C16 C17 C22 . . . . 162.53(18) ?
N2 C16 C17 C22 . . . . -18.3(2) ?
O1 C16 C17 C18 . . . . -17.0(3) ?
N2 C16 C17 C18 . . . . 162.18(17) ?
C22 C17 C18 C19 . . . . 0.4(3) ?
C16 C17 C18 C19 . . . . 179.96(19) ?
C17 C18 C19 C20 . . . . -0.8(4) ?
C18 C19 C20 C21 . . . . 0.2(4) ?
C19 C20 C21 C22 . . . . 0.7(3) ?
C18 C17 C22 C21 . . . . 0.6(3) ?
C16 C17 C22 C21 . . . . -178.98(17) ?
C20 C21 C22 C17 . . . . -1.1(3) ?

loop_
_cod_related_entry_id
_cod_related_entry_database
_cod_related_entry_code
1 ChemSpider 24744612
